data_4065125
loop_
_publ_author_name
'Buergler, Jonas F.'
'Togni, Antonio'

_publ_section_title
;
 Secondary Ferrocenyl Phosphines: Versatile Precursors for the Synthesis
 of Bi- and Tridentate Ligands
;
_journal_issue 17
_journal_name_full Organometallics
_journal_page_first 4742
_journal_paper_doi 10.1021/om200574k
_journal_volume 30
_journal_year 2011
_chemical_absolute_configuration rm
_chemical_formula_moiety 'C37 H42 Cl2 Fe P2 Pd, C1 H2 Cl2'
_chemical_formula_sum 'C38 H44 Cl4 Fe P2 Pd'
_chemical_formula_weight 866.72
_chemical_melting_point ?
_chemical_name_systematic
; 
 ? 
;
_space_group_IT_number 4
_symmetry_cell_setting monoclinic
_symmetry_Int_Tables_number 4
_symmetry_space_group_name_Hall 'P 2yb'
_symmetry_space_group_name_H-M 'P 1 21 1'
_atom_sites_solution_hydrogens geom
_atom_sites_solution_primary direct
_atom_sites_solution_secondary difmap
_audit_creation_method SHELXL-97
_cell_angle_alpha 90.00
_cell_angle_beta 97.4060(10)
_cell_angle_gamma 90.00
_cell_formula_units_Z 2
_cell_length_a 10.2517(5)
_cell_length_b 17.0419(8)
_cell_length_c 10.7565(5)
_cell_measurement_reflns_used 7117
_cell_measurement_temperature 200(2)
_cell_measurement_theta_max 30.86
_cell_measurement_theta_min 2.33
_cell_volume 1863.57(15)
_computing_cell_refinement 'Bruker SMART'
_computing_data_collection 'Bruker SMART'
_computing_data_reduction 'Bruker SAINT'
_computing_molecular_graphics 'Bruker SHELXTL'
_computing_publication_material 'Bruker SHELXTL'
_computing_structure_refinement 'SHELXL-97 (Sheldrick, 1997)'
_computing_structure_solution 'SHELXS-97 (Sheldrick, 1990)'
_diffrn_ambient_temperature 200(2)
_diffrn_measured_fraction_theta_full 0.999
_diffrn_measured_fraction_theta_max 0.999
_diffrn_measurement_device_type 'CCD area detector'
_diffrn_measurement_method 'phi and omega scans'
_diffrn_radiation_monochromator graphite
_diffrn_radiation_source 'fine-focus sealed tube'
_diffrn_radiation_type MoK\a
_diffrn_radiation_wavelength 0.71073
_diffrn_reflns_av_R_equivalents 0.0452
_diffrn_reflns_av_sigmaI/netI 0.0473
_diffrn_reflns_limit_h_max 17
_diffrn_reflns_limit_h_min -16
_diffrn_reflns_limit_k_max 28
_diffrn_reflns_limit_k_min -28
_diffrn_reflns_limit_l_max 17
_diffrn_reflns_limit_l_min -17
_diffrn_reflns_number 62245
_diffrn_reflns_theta_full 36.35
_diffrn_reflns_theta_max 36.35
_diffrn_reflns_theta_min 1.91
_exptl_absorpt_coefficient_mu 1.271
_exptl_absorpt_correction_T_max 0.8532
_exptl_absorpt_correction_T_min 0.7204
_exptl_absorpt_correction_type empirical
_exptl_absorpt_process_details SADABS-2004/1
_exptl_crystal_colour orange
_exptl_crystal_density_diffrn 1.545
_exptl_crystal_density_meas ?
_exptl_crystal_density_method 'not measured'
_exptl_crystal_description plate
_exptl_crystal_F_000 884
_exptl_crystal_size_max 0.28
_exptl_crystal_size_mid 0.21
_exptl_crystal_size_min 0.13
_refine_diff_density_max 3.680
_refine_diff_density_min -0.834
_refine_diff_density_rms 0.138
_refine_ls_abs_structure_details 'Flack H D (1983), Acta Cryst. A39, 876-881'
_refine_ls_abs_structure_Flack -0.004(16)
_refine_ls_extinction_method none
_refine_ls_goodness_of_fit_ref 1.032
_refine_ls_hydrogen_treatment constr
_refine_ls_matrix_type full
_refine_ls_number_parameters 415
_refine_ls_number_reflns 18015
_refine_ls_number_restraints 31
_refine_ls_restrained_S_all 1.035
_refine_ls_R_factor_all 0.0593
_refine_ls_R_factor_gt 0.0512
_refine_ls_shift/su_max 0.001
_refine_ls_shift/su_mean 0.000
_refine_ls_structure_factor_coef Fsqd
_refine_ls_weighting_details 'calc w=1/[\s^2^(Fo^2^)+(0.0875P)^2^+0.3032P] where P=(Fo^2^+2Fc^2^)/3'
_refine_ls_weighting_scheme calc
_refine_ls_wR_factor_gt 0.1334
_refine_ls_wR_factor_ref 0.1391
_reflns_number_gt 15817
_reflns_number_total 18015
_reflns_threshold_expression >2sigma(I)
_cod_data_source_file om200574k_si_001.cif
_cod_data_source_block compound9
_cod_depositor_comments
;
The following automatic conversions were performed:

'_chemical_melting_point' value 'not measured' was changed to '?' -
the value is undefined or not given.

'_symmetry_cell_setting' value
'Monoclinic' changed to 'monoclinic' according to
/home/saulius/struct/CIF-dictionaries/cif_core.dic dictionary named
'cif_core.dic' version 2.4.1 from 2010-06-29.

Automatic conversion script
Id: cif_fix_values 1715 2011-07-08 13:25:40Z adriana 

The following automatic conversions were performed:

'_exptl_crystal_density_meas' value 'not measured' was changed to '?'
- the value is perceived as not measured.

Automatic conversion script
Id: cif_fix_values 3008 2015-01-20 13:52:24Z robertas 
;
_cod_original_sg_symbol_H-M 'P 21'
_cod_database_code 4065125

loop_
_symmetry_equiv_pos_as_xyz
'x, y, z'
'-x, y+1/2, -z'

loop_
_atom_site_label
_atom_site_type_symbol
_atom_site_fract_x
_atom_site_fract_y
_atom_site_fract_z
_atom_site_U_iso_or_equiv
_atom_site_adp_type
_atom_site_occupancy
_atom_site_symmetry_multiplicity
_atom_site_calc_flag
_atom_site_refinement_flags
Pd1 Pd 0.654042(17) 0.851805(11) 0.037151(18) 0.02177(4) Uani 1 1 d .
Fe2 Fe 0.92524(4) 0.65031(3) -0.17793(4) 0.02826(9) Uani 1 1 d .
P1 P 0.85806(7) 0.80661(4) 0.02397(7) 0.02203(12) Uani 1 1 d .
P2 P 0.54923(7) 0.73816(4) -0.02024(7) 0.02288(12) Uani 1 1 d .
Cl1 Cl 0.44909(8) 0.91008(5) 0.05950(10) 0.03734(17) Uani 1 1 d .
Cl2 Cl 0.75778(8) 0.97159(5) 0.09836(9) 0.03347(15) Uani 1 1 d .
C1 C 0.7708(3) 0.65473(17) -0.0767(3) 0.0247(5) Uani 1 1 d .
C2 C 0.8744(3) 0.70598(17) -0.0228(3) 0.0244(5) Uani 1 1 d .
C3 C 0.9905(3) 0.6587(2) 0.0083(3) 0.0295(5) Uani 1 1 d .
H3A H 1.0789 0.6782 0.0458 0.035 Uiso 1 1 calc R
C4 C 0.9572(3) 0.5796(2) -0.0217(3) 0.0327(6) Uani 1 1 d .
H4A H 1.0186 0.5338 -0.0106 0.039 Uiso 1 1 calc R
C5 C 0.8229(3) 0.57702(19) -0.0748(3) 0.0300(5) Uani 1 1 d .
H5A H 0.7736 0.5290 -0.1069 0.036 Uiso 1 1 calc R
C6 C 0.8842(11) 0.7037(7) -0.3441(7) 0.116(4) Uani 1 1 d U
H6A H 0.8130 0.7430 -0.3685 0.140 Uiso 1 1 calc R
C7 C 1.0164(12) 0.7196(4) -0.2918(7) 0.104(4) Uani 1 1 d U
H7A H 1.0557 0.7725 -0.2709 0.125 Uiso 1 1 calc R
C8 C 1.0808(6) 0.6489(5) -0.2805(6) 0.0723(19) Uani 1 1 d U
H8A H 1.1751 0.6410 -0.2459 0.087 Uiso 1 1 calc R
C9 C 0.9968(7) 0.5928(3) -0.3210(5) 0.0597(14) Uani 1 1 d U
H9A H 1.0200 0.5357 -0.3182 0.072 Uiso 1 1 calc R
C10 C 0.8760(6) 0.6199(5) -0.3606(4) 0.074(2) Uani 1 1 d U
H10A H 0.7977 0.5889 -0.3975 0.088 Uiso 1 1 calc R
C11 C 0.6339(3) 0.67943(17) -0.1303(3) 0.0253(5) Uani 1 1 d .
H11A H 0.6469 0.7165 -0.1998 0.030 Uiso 1 1 calc R
C12 C 0.5544(4) 0.6113(2) -0.1946(4) 0.0367(7) Uani 1 1 d .
H12A H 0.6073 0.5841 -0.2508 0.055 Uiso 1 1 calc R
H12B H 0.4741 0.6318 -0.2431 0.055 Uiso 1 1 calc R
H12C H 0.5308 0.5746 -0.1310 0.055 Uiso 1 1 calc R
C13 C 0.9534(3) 0.80869(18) 0.1780(3) 0.0277(5) Uani 1 1 d .
C14 C 0.9492(4) 0.7443(2) 0.2583(3) 0.0353(6) Uani 1 1 d .
H14A H 0.9018 0.6986 0.2293 0.042 Uiso 1 1 calc R
C15 C 1.0140(4) 0.7467(3) 0.3809(4) 0.0440(9) Uani 1 1 d .
H15A H 1.0092 0.7031 0.4351 0.053 Uiso 1 1 calc R
C16 C 1.0846(5) 0.8123(3) 0.4229(4) 0.0485(10) Uani 1 1 d .
H16A H 1.1286 0.8138 0.5062 0.058 Uiso 1 1 calc R
C17 C 1.0917(5) 0.8750(3) 0.3456(5) 0.0502(10) Uani 1 1 d .
H17A H 1.1421 0.9196 0.3751 0.060 Uiso 1 1 calc R
C18 C 1.0261(4) 0.8748(2) 0.2238(4) 0.0395(7) Uani 1 1 d .
H18A H 1.0307 0.9194 0.1716 0.047 Uiso 1 1 calc R
C19 C 0.9417(3) 0.86689(16) -0.0795(3) 0.0250(5) Uani 1 1 d .
C20 C 1.0792(3) 0.8726(2) -0.0670(4) 0.0328(6) Uani 1 1 d .
H20A H 1.1314 0.8457 -0.0010 0.039 Uiso 1 1 calc R
C21 C 1.1397(3) 0.9180(2) -0.1523(4) 0.0391(7) Uani 1 1 d .
H21A H 1.2327 0.9238 -0.1418 0.047 Uiso 1 1 calc R
C22 C 1.0637(4) 0.9542(3) -0.2516(4) 0.0417(8) Uani 1 1 d .
H22A H 1.1047 0.9841 -0.3102 0.050 Uiso 1 1 calc R
C23 C 0.9281(4) 0.9471(3) -0.2659(4) 0.0433(8) Uani 1 1 d .
H23A H 0.8765 0.9714 -0.3350 0.052 Uiso 1 1 calc R
C24 C 0.8676(3) 0.9048(2) -0.1797(3) 0.0343(6) Uani 1 1 d .
H24A H 0.7744 0.9015 -0.1889 0.041 Uiso 1 1 calc R
C25 C 0.5094(3) 0.67952(17) 0.1163(3) 0.0268(5) Uani 1 1 d .
C26 C 0.5059(12) 0.7353(4) 0.2260(6) 0.106(4) Uani 1 1 d .
H26A H 0.4371 0.7756 0.2047 0.127 Uiso 1 1 calc R
H26B H 0.5918 0.7622 0.2452 0.127 Uiso 1 1 calc R
C27 C 0.4752(15) 0.6864(5) 0.3437(9) 0.129(5) Uani 1 1 d .
H27A H 0.4786 0.7223 0.4175 0.155 Uiso 1 1 calc R
C28 C 0.3447(10) 0.6566(6) 0.3155(9) 0.107(4) Uani 1 1 d .
H28A H 0.2829 0.7004 0.2923 0.128 Uiso 1 1 calc R
H28B H 0.3181 0.6303 0.3903 0.128 Uiso 1 1 calc R
C29 C 0.3392(5) 0.5985(5) 0.2075(8) 0.076(2) Uani 1 1 d .
H29A H 0.2487 0.5759 0.1911 0.092 Uiso 1 1 calc R
C30 C 0.4352(5) 0.5343(3) 0.2334(5) 0.0520(10) Uani 1 1 d .
H30A H 0.4314 0.4997 0.1591 0.062 Uiso 1 1 calc R
H30B H 0.4122 0.5025 0.3045 0.062 Uiso 1 1 calc R
C31 C 0.5700(5) 0.5657(4) 0.2642(5) 0.0555(12) Uani 1 1 d .
H31A H 0.6333 0.5216 0.2853 0.067 Uiso 1 1 calc R
C32 C 0.5792(10) 0.6234(6) 0.3721(7) 0.106(4) Uani 1 1 d .
H32A H 0.6676 0.6477 0.3843 0.127 Uiso 1 1 calc R
H32B H 0.5657 0.5956 0.4503 0.127 Uiso 1 1 calc R
C33 C 0.3714(5) 0.6427(4) 0.0872(6) 0.0591(13) Uani 1 1 d .
H33A H 0.3695 0.6055 0.0163 0.071 Uiso 1 1 calc R
H33B H 0.3051 0.6842 0.0636 0.071 Uiso 1 1 calc R
C34 C 0.6070(4) 0.6119(3) 0.1465(5) 0.0523(11) Uani 1 1 d .
H34A H 0.6976 0.6329 0.1644 0.063 Uiso 1 1 calc R
H34B H 0.6036 0.5761 0.0736 0.063 Uiso 1 1 calc R
C35 C 0.3933(3) 0.7596(2) -0.1204(3) 0.0318(6) Uani 1 1 d .
H35A H 0.3495 0.7096 -0.1480 0.038 Uiso 1 1 calc R
H35B H 0.3342 0.7888 -0.0711 0.038 Uiso 1 1 calc R
C36 C 0.4153(4) 0.8063(3) -0.2319(4) 0.0399(8) Uani 1 1 d .
H36A H 0.4544 0.8567 -0.2186 0.048 Uiso 1 1 calc R
C37 C 0.3841(5) 0.7826(4) -0.3475(5) 0.0564(12) Uani 1 1 d .
H37A H 0.3448 0.7326 -0.3639 0.085 Uiso 1 1 calc R
H37B H 0.4008 0.8154 -0.4151 0.085 Uiso 1 1 calc R
C1S C 0.6050(11) 0.9511(6) 0.3759(7) 0.100(3) Uani 1 1 d .
H1SA H 0.6077 0.9493 0.2843 0.120 Uiso 1 1 calc R
H1SB H 0.6356 1.0035 0.4069 0.120 Uiso 1 1 calc R
Cl1S Cl 0.4413(3) 0.93436(16) 0.4092(3) 0.1116(8) Uani 1 1 d .
Cl2S Cl 0.7062(4) 0.8785(2) 0.4501(4) 0.1684(18) Uani 1 1 d .

loop_
_atom_site_aniso_label
_atom_site_aniso_U_11
_atom_site_aniso_U_22
_atom_site_aniso_U_33
_atom_site_aniso_U_23
_atom_site_aniso_U_13
_atom_site_aniso_U_12
Pd1 0.01882(7) 0.01872(7) 0.02742(8) -0.00106(7) 0.00161(5) -0.00015(6)
Fe2 0.02866(19) 0.0288(2) 0.02839(19) -0.00041(15) 0.00766(15) 0.00297(15)
P1 0.0187(3) 0.0215(3) 0.0253(3) 0.0004(2) 0.0006(2) -0.0007(2)
P2 0.0186(3) 0.0213(3) 0.0282(3) -0.0024(2) 0.0007(2) -0.0011(2)
Cl1 0.0251(3) 0.0312(4) 0.0554(5) -0.0091(3) 0.0042(3) 0.0052(3)
Cl2 0.0310(3) 0.0236(3) 0.0454(4) -0.0033(3) 0.0033(3) -0.0063(2)
C1 0.0242(11) 0.0226(11) 0.0278(12) 0.0002(9) 0.0056(9) 0.0019(9)
C2 0.0220(10) 0.0240(11) 0.0270(12) -0.0004(9) 0.0020(9) 0.0019(9)
C3 0.0241(12) 0.0318(14) 0.0326(13) -0.0010(11) 0.0033(10) 0.0053(10)
C4 0.0349(15) 0.0276(13) 0.0361(15) 0.0021(11) 0.0065(11) 0.0115(11)
C5 0.0348(14) 0.0228(12) 0.0330(14) 0.0016(10) 0.0066(11) 0.0044(10)
C6 0.162(8) 0.145(7) 0.056(3) 0.064(4) 0.067(4) 0.119(7)
C7 0.212(10) 0.059(3) 0.061(3) -0.023(3) 0.089(5) -0.062(5)
C8 0.051(3) 0.116(6) 0.055(3) -0.021(3) 0.025(2) -0.028(3)
C9 0.095(4) 0.048(2) 0.043(2) -0.0079(18) 0.033(3) 0.005(3)
C10 0.057(3) 0.135(6) 0.0284(18) -0.003(3) 0.0037(18) -0.030(3)
C11 0.0224(11) 0.0241(11) 0.0286(12) -0.0027(9) -0.0002(9) -0.0013(9)
C12 0.0318(14) 0.0344(16) 0.0419(17) -0.0143(13) -0.0025(12) -0.0027(12)
C13 0.0251(12) 0.0282(13) 0.0279(12) 0.0009(10) -0.0039(9) 0.0007(9)
C14 0.0334(15) 0.0435(18) 0.0291(14) 0.0039(13) 0.0040(11) -0.0021(13)
C15 0.047(2) 0.057(2) 0.0280(15) 0.0109(15) 0.0022(13) 0.0025(17)
C16 0.055(2) 0.057(3) 0.0289(16) 0.0029(16) -0.0111(15) 0.0060(19)
C17 0.053(2) 0.046(2) 0.046(2) -0.0055(17) -0.0179(18) -0.0048(17)
C18 0.0375(16) 0.0334(15) 0.0432(18) 0.0002(13) -0.0112(14) -0.0034(12)
C19 0.0229(10) 0.0255(13) 0.0267(11) 0.0017(8) 0.0035(8) -0.0009(8)
C20 0.0227(12) 0.0306(13) 0.0458(17) 0.0053(12) 0.0065(11) 0.0023(10)
C21 0.0256(13) 0.0390(17) 0.055(2) 0.0076(15) 0.0143(13) -0.0004(12)
C22 0.0386(17) 0.044(2) 0.0443(19) 0.0085(16) 0.0141(15) -0.0052(15)
C23 0.0386(17) 0.053(2) 0.0380(18) 0.0143(16) 0.0048(14) 0.0011(16)
C24 0.0255(13) 0.0454(18) 0.0318(14) 0.0066(13) 0.0025(10) 0.0001(12)
C25 0.0284(12) 0.0228(11) 0.0291(12) -0.0024(10) 0.0030(10) -0.0035(9)
C26 0.233(11) 0.043(3) 0.057(3) -0.016(2) 0.078(5) -0.031(5)
C27 0.256(13) 0.060(4) 0.097(5) -0.045(4) 0.122(8) -0.068(6)
C28 0.133(7) 0.086(5) 0.121(7) 0.028(5) 0.091(6) 0.051(5)
C29 0.038(2) 0.091(5) 0.100(5) 0.039(4) 0.008(3) -0.015(3)
C30 0.054(2) 0.046(2) 0.058(3) -0.008(2) 0.012(2) -0.0139(19)
C31 0.038(2) 0.073(3) 0.055(3) 0.016(2) 0.0054(17) 0.003(2)
C32 0.131(7) 0.114(7) 0.061(4) 0.025(4) -0.035(4) -0.077(6)
C33 0.038(2) 0.066(3) 0.071(3) 0.025(3) 0.0015(19) -0.015(2)
C34 0.0368(19) 0.068(3) 0.053(2) 0.024(2) 0.0094(17) 0.0093(18)
C35 0.0205(11) 0.0355(15) 0.0374(15) -0.0014(12) -0.0039(10) -0.0008(10)
C36 0.0290(14) 0.0430(19) 0.0460(19) 0.0079(15) -0.0014(13) 0.0038(13)
C37 0.055(3) 0.070(3) 0.043(2) 0.014(2) 0.0025(18) 0.000(2)
C1S 0.138(8) 0.105(7) 0.053(3) 0.000(4) 0.003(4) -0.038(6)
Cl1S 0.138(2) 0.0907(15) 0.1151(18) 0.0226(13) 0.0503(16) 0.0061(14)
Cl2S 0.163(3) 0.136(3) 0.176(3) -0.043(2) -0.095(3) 0.035(2)

loop_
_atom_type_symbol
_atom_type_description
_atom_type_scat_dispersion_real
_atom_type_scat_dispersion_imag
_atom_type_scat_source
C C 0.0033 0.0016 'International Tables Vol C Tables 4.2.6.8 and 6.1.1.4'
H H 0.0000 0.0000 'International Tables Vol C Tables 4.2.6.8 and 6.1.1.4'
P P 0.1023 0.0942 'International Tables Vol C Tables 4.2.6.8 and 6.1.1.4'
Cl Cl 0.1484 0.1585 'International Tables Vol C Tables 4.2.6.8 and 6.1.1.4'
Fe Fe 0.3463 0.8444 'International Tables Vol C Tables 4.2.6.8 and 6.1.1.4'
Pd Pd -0.9988 1.0072 'International Tables Vol C Tables 4.2.6.8 and 6.1.1.4'

loop_
_geom_angle_atom_site_label_1
_geom_angle_atom_site_label_2
_geom_angle_atom_site_label_3
_geom_angle
P1 Pd1 P2 95.88(3)
P1 Pd1 Cl2 85.66(3)
P2 Pd1 Cl2 178.44(3)
P1 Pd1 Cl1 174.62(3)
P2 Pd1 Cl1 89.44(3)
Cl2 Pd1 Cl1 89.01(3)
C6 Fe2 C7 41.5(4)
C6 Fe2 C10 41.8(4)
C7 Fe2 C10 68.8(3)
C6 Fe2 C3 148.5(4)
C7 Fe2 C3 116.0(3)
C10 Fe2 C3 168.4(3)
C6 Fe2 C1 111.9(2)
C7 Fe2 C1 139.2(3)
C10 Fe2 C1 114.42(19)
C3 Fe2 C1 69.53(12)
C6 Fe2 C9 66.4(3)
C7 Fe2 C9 65.4(2)
C10 Fe2 C9 38.4(3)
C3 Fe2 C9 132.2(2)
C1 Fe2 C9 143.3(2)
C6 Fe2 C2 118.1(2)
C7 Fe2 C2 114.26(19)
C10 Fe2 C2 148.2(2)
C3 Fe2 C2 41.38(12)
C1 Fe2 C2 41.27(12)
C9 Fe2 C2 173.4(2)
C6 Fe2 C5 134.3(4)
C7 Fe2 C5 175.4(3)
C10 Fe2 C5 106.7(2)
C3 Fe2 C5 68.64(14)
C1 Fe2 C5 40.92(12)
C9 Fe2 C5 112.02(19)
C2 Fe2 C5 68.81(12)
C6 Fe2 C8 67.3(3)
C7 Fe2 C8 39.4(4)
C10 Fe2 C8 65.8(2)
C3 Fe2 C8 110.5(2)
C1 Fe2 C8 178.5(3)
C9 Fe2 C8 37.7(3)
C2 Fe2 C8 137.9(2)
C5 Fe2 C8 140.5(3)
C6 Fe2 C4 171.0(4)
C7 Fe2 C4 143.2(4)
C10 Fe2 C4 129.3(3)
C3 Fe2 C4 40.52(14)
C1 Fe2 C4 68.79(12)
C9 Fe2 C4 107.42(19)
C2 Fe2 C4 68.67(12)
C5 Fe2 C4 40.52(14)
C8 Fe2 C4 112.3(3)
C2 P1 C19 107.47(13)
C2 P1 C13 102.44(14)
C19 P1 C13 107.99(14)
C2 P1 Pd1 117.65(10)
C19 P1 Pd1 111.25(10)
C13 P1 Pd1 109.37(11)
C35 P2 C11 100.14(15)
C35 P2 C25 107.74(15)
C11 P2 C25 112.49(14)
C35 P2 Pd1 109.60(12)
C11 P2 Pd1 113.10(9)
C25 P2 Pd1 112.85(10)
C5 C1 C2 107.6(3)
C5 C1 C11 126.4(3)
C2 C1 C11 126.0(3)
C5 C1 Fe2 70.01(17)
C2 C1 Fe2 69.73(16)
C11 C1 Fe2 123.8(2)
C1 C2 C3 107.4(3)
C1 C2 P1 126.9(2)
C3 C2 P1 124.9(2)
C1 C2 Fe2 68.99(16)
C3 C2 Fe2 68.88(17)
P1 C2 Fe2 135.43(16)
C4 C3 C2 108.2(3)
C4 C3 Fe2 70.7(2)
C2 C3 Fe2 69.74(17)
C3 C4 C5 108.2(3)
C3 C4 Fe2 68.74(19)
C5 C4 Fe2 69.28(19)
C4 C5 C1 108.5(3)
C4 C5 Fe2 70.2(2)
C1 C5 Fe2 69.07(17)
C7 C6 C10 106.0(5)
C7 C6 Fe2 69.8(4)
C10 C6 Fe2 70.2(3)
C8 C7 C6 106.8(6)
C8 C7 Fe2 71.7(3)
C6 C7 Fe2 68.7(3)
C9 C8 C7 108.8(7)
C9 C8 Fe2 70.6(3)
C7 C8 Fe2 68.9(3)
C8 C9 C10 113.0(6)
C8 C9 Fe2 71.7(3)
C10 C9 Fe2 70.5(3)
C9 C10 C6 105.4(6)
C9 C10 Fe2 71.1(3)
C6 C10 Fe2 67.9(4)
C1 C11 C12 112.1(3)
C1 C11 P2 113.4(2)
C12 C11 P2 115.6(2)
C14 C13 C18 118.0(3)
C14 C13 P1 119.5(2)
C18 C13 P1 122.4(3)
C15 C14 C13 120.7(4)
C16 C15 C14 120.0(4)
C17 C16 C15 120.2(4)
C16 C17 C18 121.0(4)
C17 C18 C13 120.1(4)
C24 C19 C20 118.9(3)
C24 C19 P1 118.9(2)
C20 C19 P1 122.0(2)
C19 C20 C21 119.9(3)
C22 C21 C20 119.8(3)
C23 C22 C21 120.3(3)
C24 C23 C22 120.1(4)
C23 C24 C19 120.9(3)
C26 C25 C34 112.7(5)
C26 C25 C33 107.4(5)
C34 C25 C33 107.1(4)
C26 C25 P2 107.8(3)
C34 C25 P2 111.5(2)
C33 C25 P2 110.2(3)
C25 C26 C27 108.6(4)
C28 C27 C32 114.0(6)
C28 C27 C26 107.2(11)
C32 C27 C26 109.1(8)
C27 C28 C29 109.6(5)
C30 C29 C28 112.4(6)
C30 C29 C33 107.8(5)
C28 C29 C33 109.1(6)
C29 C30 C31 110.8(5)
C30 C31 C32 111.7(6)
C30 C31 C34 108.4(4)
C32 C31 C34 107.0(5)
C31 C32 C27 109.4(6)
C25 C33 C29 108.2(4)
C25 C34 C31 109.1(4)
C36 C35 P2 111.6(2)
C37 C36 C35 124.0(4)
Cl2S C1S Cl1S 108.3(5)

loop_
_geom_bond_atom_site_label_1
_geom_bond_atom_site_label_2
_geom_bond_distance
Pd1 P1 2.2504(7)
Pd1 P2 2.2618(7)
Pd1 Cl2 2.3562(8)
Pd1 Cl1 2.3641(8)
Fe2 C6 2.001(5)
Fe2 C7 2.016(5)
Fe2 C10 2.032(5)
Fe2 C3 2.033(3)
Fe2 C1 2.035(3)
Fe2 C9 2.040(4)
Fe2 C2 2.045(3)
Fe2 C5 2.047(3)
Fe2 C8 2.053(5)
Fe2 C4 2.060(3)
P1 C2 1.801(3)
P1 C19 1.810(3)
P1 C13 1.813(3)
P2 C35 1.845(3)
P2 C11 1.850(3)
P2 C25 1.864(3)
C1 C5 1.427(4)
C1 C2 1.438(4)
C1 C11 1.507(4)
C2 C3 1.441(4)
C3 C4 1.417(5)
C4 C5 1.422(5)
C6 C7 1.425(15)
C6 C10 1.440(14)
C7 C8 1.372(14)
C8 C9 1.323(9)
C9 C10 1.339(10)
C11 C12 1.531(4)
C13 C14 1.400(5)
C13 C18 1.405(5)
C14 C15 1.398(5)
C15 C16 1.376(7)
C16 C17 1.363(7)
C17 C18 1.393(6)
C19 C24 1.394(4)
C19 C20 1.402(4)
C20 C21 1.404(5)
C21 C22 1.384(6)
C22 C23 1.384(6)
C23 C24 1.383(5)
C25 C26 1.520(6)
C25 C34 1.533(6)
C25 C33 1.543(6)
C26 C27 1.581(10)
C27 C28 1.426(17)
C27 C32 1.516(17)
C28 C29 1.522(14)
C29 C30 1.474(9)
C29 C33 1.569(8)
C30 C31 1.479(7)
C31 C32 1.515(12)
C31 C34 1.579(7)
C35 C36 1.482(6)
C36 C37 1.307(7)
C1S Cl2S 1.741(12)
C1S Cl1S 1.783(11)

loop_
_geom_torsion_atom_site_label_1
_geom_torsion_atom_site_label_2
_geom_torsion_atom_site_label_3
_geom_torsion_atom_site_label_4
_geom_torsion
P2 Pd1 P1 C2 0.08(11)
Cl2 Pd1 P1 C2 179.84(11)
Cl1 Pd1 P1 C2 171.9(4)
P2 Pd1 P1 C19 124.65(10)
Cl2 Pd1 P1 C19 -55.59(11)
Cl1 Pd1 P1 C19 -63.5(4)
P2 Pd1 P1 C13 -116.14(11)
Cl2 Pd1 P1 C13 63.61(11)
Cl1 Pd1 P1 C13 55.7(4)
P1 Pd1 P2 C35 -142.03(13)
Cl2 Pd1 P2 C35 47.0(12)
Cl1 Pd1 P2 C35 38.74(13)
P1 Pd1 P2 C11 -31.23(11)
Cl2 Pd1 P2 C11 157.8(12)
Cl1 Pd1 P2 C11 149.53(11)
P1 Pd1 P2 C25 97.90(11)
Cl2 Pd1 P2 C25 -73.1(12)
Cl1 Pd1 P2 C25 -81.34(11)
C6 Fe2 C1 C5 133.2(5)
C7 Fe2 C1 C5 173.0(5)
C10 Fe2 C1 C5 87.6(3)
C3 Fe2 C1 C5 -80.6(2)
C9 Fe2 C1 C5 53.8(4)
C2 Fe2 C1 C5 -118.5(3)
C8 Fe2 C1 C5 -173(8)
C4 Fe2 C1 C5 -37.1(2)
C6 Fe2 C1 C2 -108.2(5)
C7 Fe2 C1 C2 -68.5(5)
C10 Fe2 C1 C2 -153.8(3)
C3 Fe2 C1 C2 37.92(18)
C9 Fe2 C1 C2 172.4(3)
C5 Fe2 C1 C2 118.5(3)
C8 Fe2 C1 C2 -54(8)
C4 Fe2 C1 C2 81.41(19)
C6 Fe2 C1 C11 12.2(5)
C7 Fe2 C1 C11 51.9(5)
C10 Fe2 C1 C11 -33.4(4)
C3 Fe2 C1 C11 158.3(3)
C9 Fe2 C1 C11 -67.2(4)
C2 Fe2 C1 C11 120.4(3)
C5 Fe2 C1 C11 -121.0(3)
C8 Fe2 C1 C11 66(8)
C4 Fe2 C1 C11 -158.2(3)
C5 C1 C2 C3 1.7(3)
C11 C1 C2 C3 -176.0(3)
Fe2 C1 C2 C3 -58.4(2)
C5 C1 C2 P1 -168.2(2)
C11 C1 C2 P1 14.1(4)
Fe2 C1 C2 P1 131.8(2)
C5 C1 C2 Fe2 60.0(2)
C11 C1 C2 Fe2 -117.7(3)
C19 P1 C2 C1 -113.2(3)
C13 P1 C2 C1 133.2(3)
Pd1 P1 C2 C1 13.3(3)
C19 P1 C2 C3 78.6(3)
C13 P1 C2 C3 -35.0(3)
Pd1 P1 C2 C3 -154.9(2)
C19 P1 C2 Fe2 -16.1(3)
C13 P1 C2 Fe2 -129.7(2)
Pd1 P1 C2 Fe2 110.4(2)
C6 Fe2 C2 C1 91.8(5)
C7 Fe2 C2 C1 138.2(5)
C10 Fe2 C2 C1 49.6(5)
C3 Fe2 C2 C1 -119.4(2)
C9 Fe2 C2 C1 -136.6(16)
C5 Fe2 C2 C1 -38.11(18)
C8 Fe2 C2 C1 178.2(4)
C4 Fe2 C2 C1 -81.73(19)
C6 Fe2 C2 C3 -148.8(5)
C7 Fe2 C2 C3 -102.4(5)
C10 Fe2 C2 C3 169.0(4)
C1 Fe2 C2 C3 119.4(2)
C9 Fe2 C2 C3 -17.1(16)
C5 Fe2 C2 C3 81.3(2)
C8 Fe2 C2 C3 -62.4(4)
C4 Fe2 C2 C3 37.7(2)
C6 Fe2 C2 P1 -30.0(5)
C7 Fe2 C2 P1 16.3(5)
C10 Fe2 C2 P1 -72.2(5)
C3 Fe2 C2 P1 118.8(3)
C1 Fe2 C2 P1 -121.8(3)
C9 Fe2 C2 P1 101.6(16)
C5 Fe2 C2 P1 -159.9(3)
C8 Fe2 C2 P1 56.4(5)
C4 Fe2 C2 P1 156.5(3)
C1 C2 C3 C4 -2.1(3)
P1 C2 C3 C4 168.0(2)
Fe2 C2 C3 C4 -60.6(2)
C1 C2 C3 Fe2 58.4(2)
P1 C2 C3 Fe2 -131.4(2)
C6 Fe2 C3 C4 179.7(5)
C7 Fe2 C3 C4 -143.3(4)
C10 Fe2 C3 C4 -31.2(10)
C1 Fe2 C3 C4 80.9(2)
C9 Fe2 C3 C4 -63.9(3)
C2 Fe2 C3 C4 118.8(3)
C5 Fe2 C3 C4 36.99(19)
C8 Fe2 C3 C4 -100.6(3)
C6 Fe2 C3 C2 60.9(5)
C7 Fe2 C3 C2 98.0(4)
C10 Fe2 C3 C2 -150.0(9)
C1 Fe2 C3 C2 -37.83(17)
C9 Fe2 C3 C2 177.4(3)
C5 Fe2 C3 C2 -81.77(19)
C8 Fe2 C3 C2 140.6(3)
C4 Fe2 C3 C2 -118.8(3)
C2 C3 C4 C5 1.8(4)
Fe2 C3 C4 C5 -58.1(2)
C2 C3 C4 Fe2 59.9(2)
C6 Fe2 C4 C3 -178.9(16)
C7 Fe2 C4 C3 63.9(4)
C10 Fe2 C4 C3 172.3(3)
C1 Fe2 C4 C3 -82.92(19)
C9 Fe2 C4 C3 135.8(3)
C2 Fe2 C4 C3 -38.47(18)
C5 Fe2 C4 C3 -120.4(3)
C8 Fe2 C4 C3 96.0(3)
C6 Fe2 C4 C5 -58.5(17)
C7 Fe2 C4 C5 -175.7(3)
C10 Fe2 C4 C5 -67.3(3)
C3 Fe2 C4 C5 120.4(3)
C1 Fe2 C4 C5 37.49(18)
C9 Fe2 C4 C5 -103.7(3)
C2 Fe2 C4 C5 81.93(19)
C8 Fe2 C4 C5 -143.6(3)
C3 C4 C5 C1 -0.8(4)
Fe2 C4 C5 C1 -58.6(2)
C3 C4 C5 Fe2 57.8(2)
C2 C1 C5 C4 -0.6(4)
C11 C1 C5 C4 177.1(3)
Fe2 C1 C5 C4 59.3(2)
C2 C1 C5 Fe2 -59.8(2)
C11 C1 C5 Fe2 117.8(3)
C6 Fe2 C5 C4 169.3(4)
C7 Fe2 C5 C4 146(4)
C10 Fe2 C5 C4 131.8(3)
C3 Fe2 C5 C4 -36.99(19)
C1 Fe2 C5 C4 -120.0(3)
C9 Fe2 C5 C4 91.4(3)
C2 Fe2 C5 C4 -81.6(2)
C8 Fe2 C5 C4 59.7(4)
C6 Fe2 C5 C1 -70.7(4)
C7 Fe2 C5 C1 -94(4)
C10 Fe2 C5 C1 -108.2(3)
C3 Fe2 C5 C1 82.99(19)
C9 Fe2 C5 C1 -148.7(3)
C2 Fe2 C5 C1 38.43(18)
C8 Fe2 C5 C1 179.7(3)
C4 Fe2 C5 C1 120.0(3)
C10 Fe2 C6 C7 -116.4(5)
C3 Fe2 C6 C7 54.8(5)
C1 Fe2 C6 C7 141.0(4)
C9 Fe2 C6 C7 -78.9(4)
C2 Fe2 C6 C7 95.7(4)
C5 Fe2 C6 C7 -177.3(4)
C8 Fe2 C6 C7 -37.8(4)
C4 Fe2 C6 C7 -126.6(19)
C7 Fe2 C6 C10 116.4(5)
C3 Fe2 C6 C10 171.1(3)
C1 Fe2 C6 C10 -102.7(4)
C9 Fe2 C6 C10 37.5(4)
C2 Fe2 C6 C10 -148.0(3)
C5 Fe2 C6 C10 -60.9(4)
C8 Fe2 C6 C10 78.6(4)
C4 Fe2 C6 C10 -10(2)
C10 C6 C7 C8 0.7(6)
Fe2 C6 C7 C8 62.0(4)
C10 C6 C7 Fe2 -61.3(4)
C6 Fe2 C7 C8 -117.1(6)
C10 Fe2 C7 C8 -77.3(4)
C3 Fe2 C7 C8 91.2(4)
C1 Fe2 C7 C8 179.4(3)
C9 Fe2 C7 C8 -35.6(4)
C2 Fe2 C7 C8 137.1(3)
C5 Fe2 C7 C8 -92(4)
C4 Fe2 C7 C8 50.8(5)
C10 Fe2 C7 C6 39.9(5)
C3 Fe2 C7 C6 -151.6(4)
C1 Fe2 C7 C6 -63.4(5)
C9 Fe2 C7 C6 81.5(5)
C2 Fe2 C7 C6 -105.7(4)
C5 Fe2 C7 C6 25(4)
C8 Fe2 C7 C6 117.1(6)
C4 Fe2 C7 C6 167.9(4)
C6 C7 C8 C9 -0.5(6)
Fe2 C7 C8 C9 59.5(4)
C6 C7 C8 Fe2 -60.0(3)
C6 Fe2 C8 C9 -80.3(6)
C7 Fe2 C8 C9 -120.1(7)
C10 Fe2 C8 C9 -34.5(5)
C3 Fe2 C8 C9 133.6(4)
C1 Fe2 C8 C9 -135(8)
C2 Fe2 C8 C9 172.3(3)
C5 Fe2 C8 C9 52.6(6)
C4 Fe2 C8 C9 90.0(4)
C6 Fe2 C8 C7 39.8(6)
C10 Fe2 C8 C7 85.6(6)
C3 Fe2 C8 C7 -106.3(5)
C1 Fe2 C8 C7 -14(8)
C9 Fe2 C8 C7 120.1(7)
C2 Fe2 C8 C7 -67.6(6)
C5 Fe2 C8 C7 172.7(5)
C4 Fe2 C8 C7 -149.9(5)
C7 C8 C9 C10 0.0(6)
Fe2 C8 C9 C10 58.5(4)
C7 C8 C9 Fe2 -58.5(4)
C6 Fe2 C9 C8 82.9(6)
C7 Fe2 C9 C8 37.1(6)
C10 Fe2 C9 C8 123.6(6)
C3 Fe2 C9 C8 -66.4(5)
C1 Fe2 C9 C8 178.2(4)
C2 Fe2 C9 C8 -51.2(17)
C5 Fe2 C9 C8 -147.0(5)
C4 Fe2 C9 C8 -104.1(5)
C6 Fe2 C9 C10 -40.8(6)
C7 Fe2 C9 C10 -86.5(6)
C3 Fe2 C9 C10 170.0(4)
C1 Fe2 C9 C10 54.6(5)
C2 Fe2 C9 C10 -174.8(14)
C5 Fe2 C9 C10 89.4(4)
C8 Fe2 C9 C10 -123.6(6)
C4 Fe2 C9 C10 132.3(4)
C8 C9 C10 C6 0.4(6)
Fe2 C9 C10 C6 59.6(3)
C8 C9 C10 Fe2 -59.2(4)
C7 C6 C10 C9 -0.7(6)
Fe2 C6 C10 C9 -61.7(4)
C7 C6 C10 Fe2 61.0(4)
C6 Fe2 C10 C9 116.2(6)
C7 Fe2 C10 C9 76.7(5)
C3 Fe2 C10 C9 -40.0(11)
C1 Fe2 C10 C9 -147.7(3)
C2 Fe2 C10 C9 178.9(3)
C5 Fe2 C10 C9 -104.6(4)
C8 Fe2 C10 C9 33.9(4)
C4 Fe2 C10 C9 -65.8(4)
C7 Fe2 C10 C6 -39.6(5)
C3 Fe2 C10 C6 -156.3(9)
C1 Fe2 C10 C6 96.1(5)
C9 Fe2 C10 C6 -116.2(6)
C2 Fe2 C10 C6 62.6(6)
C5 Fe2 C10 C6 139.2(5)
C8 Fe2 C10 C6 -82.3(6)
C4 Fe2 C10 C6 178.0(5)
C5 C1 C11 C12 -4.4(4)
C2 C1 C11 C12 172.9(3)
Fe2 C1 C11 C12 84.5(3)
C5 C1 C11 P2 128.8(3)
C2 C1 C11 P2 -53.9(4)
Fe2 C1 C11 P2 -142.26(18)
C35 P2 C11 C1 177.7(2)
C25 P2 C11 C1 -68.2(2)
Pd1 P2 C11 C1 61.1(2)
C35 P2 C11 C12 -50.8(3)
C25 P2 C11 C12 63.3(3)
Pd1 P2 C11 C12 -167.3(2)
C2 P1 C13 C14 -38.1(3)
C19 P1 C13 C14 -151.4(3)
Pd1 P1 C13 C14 87.4(3)
C2 P1 C13 C18 145.8(3)
C19 P1 C13 C18 32.5(3)
Pd1 P1 C13 C18 -88.7(3)
C18 C13 C14 C15 1.0(6)
P1 C13 C14 C15 -175.3(3)
C13 C14 C15 C16 -1.1(6)
C14 C15 C16 C17 0.0(7)
C15 C16 C17 C18 1.2(8)
C16 C17 C18 C13 -1.3(8)
C14 C13 C18 C17 0.2(6)
P1 C13 C18 C17 176.3(4)
C2 P1 C19 C24 99.7(3)
C13 P1 C19 C24 -150.4(3)
Pd1 P1 C19 C24 -30.4(3)
C2 P1 C19 C20 -76.0(3)
C13 P1 C19 C20 33.8(3)
Pd1 P1 C19 C20 153.9(2)
C24 C19 C20 C21 2.1(5)
P1 C19 C20 C21 177.8(3)
C19 C20 C21 C22 -2.8(6)
C20 C21 C22 C23 1.2(7)
C21 C22 C23 C24 1.1(7)
C22 C23 C24 C19 -1.8(7)
C20 C19 C24 C23 0.2(6)
P1 C19 C24 C23 -175.6(3)
C35 P2 C25 C26 -98.3(6)
C11 P2 C25 C26 152.3(5)
Pd1 P2 C25 C26 22.8(6)
C35 P2 C25 C34 137.5(3)
C11 P2 C25 C34 28.1(3)
Pd1 P2 C25 C34 -101.4(3)
C35 P2 C25 C33 18.7(4)
C11 P2 C25 C33 -90.8(3)
Pd1 P2 C25 C33 139.8(3)
C34 C25 C26 C27 -55.4(10)
C33 C25 C26 C27 62.4(10)
P2 C25 C26 C27 -178.8(8)
C25 C26 C27 C28 -66.1(10)
C25 C26 C27 C32 57.8(11)
C32 C27 C28 C29 -55.5(9)
C26 C27 C28 C29 65.4(9)
C27 C28 C29 C30 55.9(9)
C27 C28 C29 C33 -63.6(9)
C28 C29 C30 C31 -56.0(7)
C33 C29 C30 C31 64.2(7)
C29 C30 C31 C32 55.3(7)
C29 C30 C31 C34 -62.4(6)
C30 C31 C32 C27 -53.2(7)
C34 C31 C32 C27 65.3(7)
C28 C27 C32 C31 55.1(9)
C26 C27 C32 C31 -64.7(8)
C26 C25 C33 C29 -59.3(6)
C34 C25 C33 C29 62.0(6)
P2 C25 C33 C29 -176.5(4)
C30 C29 C33 C25 -63.5(7)
C28 C29 C33 C25 58.9(7)
C26 C25 C34 C31 57.4(6)
C33 C25 C34 C31 -60.5(5)
P2 C25 C34 C31 178.9(3)
C30 C31 C34 C25 60.3(6)
C32 C31 C34 C25 -60.3(7)
C11 P2 C35 C36 -62.3(3)
C25 P2 C35 C36 179.9(3)
Pd1 P2 C35 C36 56.8(3)
P2 C35 C36 C37 119.1(4)
